data_4126689
loop_
_publ_author_name
'Kaiser, Daniel'
'Teskey, Christopher J.'
'Adler, Pauline'
'Maulide, Nuno'

_publ_section_title
;
 Chemoselective Intermolecular Cross-Enolate-Type Coupling of Amides
;
_journal_name_full 'Journal of the American Chemical Society'
_journal_paper_doi 10.1021/jacs.7b08813
_journal_year 2017
_chemical_formula_moiety 'C20 H28 N2 O2'
_chemical_formula_sum 'C20 H28 N2 O2'
_chemical_formula_weight 328.44
_chemical_name_systematic
;(R*)-1-methyl-3-((S*)-1-oxo-4-phenyl-1-(pyrrolidin-1-yl)
butan-2-yl)piperidin-2-one
;
_space_group_crystal_system monoclinic
_space_group_IT_number 14
_space_group_name_Hall '-P 2ybc'
_space_group_name_H-M_alt 'P 1 21/c 1'
_symmetry_space_group_name_Hall '-P 2ybc'
_symmetry_space_group_name_H-M 'P 1 21/c 1'
_atom_sites_solution_hydrogens geom
_atom_sites_solution_primary direct
_audit_creation_date 2017-10-03
_audit_creation_method
;
Olex2 1.2
(compiled 2017.08.10 svn.r3458 for OlexSys, GUI svn.r5375)
;
_cell_angle_alpha 90
_cell_angle_beta 104.184(3)
_cell_angle_gamma 90
_cell_formula_units_Z 4
_cell_length_a 17.8604(14)
_cell_length_b 5.8441(5)
_cell_length_c 17.2700(14)
_cell_measurement_reflns_used 9900
_cell_measurement_temperature 100.0
_cell_measurement_theta_max 30.079
_cell_measurement_theta_min 2.429
_cell_volume 1747.7(2)
_computing_cell_refinement 'SAINT v7.68A (Bruker, 2009)'
_computing_data_reduction 'SAINT v7.68A (Bruker, 2009)'
_computing_molecular_graphics 'Olex2 (Dolomanov et al., 2009)'
_computing_publication_material 'Olex2 (Dolomanov et al., 2009)'
_computing_structure_refinement 'XL (Sheldrick, 2008)'
_computing_structure_solution 'XS (Sheldrick, 2008)'
_diffrn_ambient_temperature 100.0
_diffrn_measured_fraction_theta_full 0.998
_diffrn_measured_fraction_theta_max 0.991
_diffrn_measurement_device_type 'Bruker APEX-II CCD'
_diffrn_measurement_method '\f and \w scans'
_diffrn_radiation_monochromator graphite
_diffrn_radiation_probe x-ray
_diffrn_radiation_type MoK\a
_diffrn_radiation_wavelength 0.71073
_diffrn_reflns_av_R_equivalents 0.0637
_diffrn_reflns_av_unetI/netI 0.0261
_diffrn_reflns_Laue_measured_fraction_full 0.998
_diffrn_reflns_Laue_measured_fraction_max 0.991
_diffrn_reflns_limit_h_max 24
_diffrn_reflns_limit_h_min -25
_diffrn_reflns_limit_k_max 8
_diffrn_reflns_limit_k_min -8
_diffrn_reflns_limit_l_max 23
_diffrn_reflns_limit_l_min -24
_diffrn_reflns_number 79104
_diffrn_reflns_point_group_measured_fraction_full 0.998
_diffrn_reflns_point_group_measured_fraction_max 0.991
_diffrn_reflns_theta_full 25.242
_diffrn_reflns_theta_max 30.189
_diffrn_reflns_theta_min 2.352
_diffrn_source 'sealed xray tube'
_diffrn_source_type 'Incoatec IuS'
_diffrn_standards_number 0
_exptl_absorpt_coefficient_mu 0.080
_exptl_absorpt_correction_T_max 0.7460
_exptl_absorpt_correction_T_min 0.5940
_exptl_absorpt_correction_type multi-scan
_exptl_absorpt_process_details
;
SADABS-2008/1 (Bruker,2008) was used for absorption correction. 
wR2(int) was 0.1446 before and 0.0608 after correction. 
The Ratio of minimum to maximum transmission is 0.7586. 
The \l/2 correction factor is 0.0015.
;
_exptl_crystal_colour 'clear colourless'
_exptl_crystal_colour_lustre clear
_exptl_crystal_colour_primary colourless
_exptl_crystal_density_diffrn 1.248
_exptl_crystal_description block
_exptl_crystal_F_000 712
_exptl_crystal_recrystallization_method 'evap from Diethylether'
_exptl_crystal_size_max 0.5
_exptl_crystal_size_mid 0.14
_exptl_crystal_size_min 0.08
_refine_diff_density_max 0.396
_refine_diff_density_min -0.214
_refine_diff_density_rms 0.045
_refine_ls_extinction_method none
_refine_ls_goodness_of_fit_ref 1.051
_refine_ls_hydrogen_treatment constr
_refine_ls_matrix_type full
_refine_ls_number_parameters 218
_refine_ls_number_reflns 5150
_refine_ls_number_restraints 0
_refine_ls_restrained_S_all 1.051
_refine_ls_R_factor_all 0.0490
_refine_ls_R_factor_gt 0.0407
_refine_ls_shift/su_max 0.000
_refine_ls_shift/su_mean 0.000
_refine_ls_structure_factor_coef Fsqd
_refine_ls_weighting_details 'w=1/[\s^2^(Fo^2^)+(0.0507P)^2^+0.6729P] where P=(Fo^2^+2Fc^2^)/3'
_refine_ls_weighting_scheme calc
_refine_ls_wR_factor_gt 0.1071
_refine_ls_wR_factor_ref 0.1128
_reflns_Friedel_coverage 0.000
_reflns_number_gt 4368
_reflns_number_total 5150
_reflns_threshold_expression 'I > 2\s(I)'
_cod_data_source_file ja7b08813_si_003.cif
_cod_data_source_block chtecjt02200c_p21c
_cod_database_code 4126689
_shelxl_version_number 2013-3
_shelx_space_group_comment
;
The symmetry employed for this shelxl refinement is uniquely defined
by the following loop, which should always be used as a source of
symmetry information in preference to the above space-group names.
They are only intended as comments.
;
_shelx_estimated_absorpt_t_max 0.994
_shelx_estimated_absorpt_t_min 0.961

loop_
_space_group_symop_operation_xyz
'x, y, z'
'-x, y+1/2, -z+1/2'
'-x, -y, -z'
'x, -y-1/2, z-1/2'

loop_
_atom_site_label
_atom_site_type_symbol
_atom_site_fract_x
_atom_site_fract_y
_atom_site_fract_z
_atom_site_U_iso_or_equiv
_atom_site_adp_type
_atom_site_occupancy
_atom_site_site_symmetry_order
_atom_site_calc_flag
_atom_site_refinement_flags_posn
O1 O 0.15511(4) 0.77480(13) 0.40323(4) 0.02094(16) Uani 1 1 d .
O2 O 0.20288(4) 0.33175(13) 0.20336(4) 0.02047(16) Uani 1 1 d .
N1 N 0.19520(5) 0.47219(15) 0.48268(5) 0.01802(17) Uani 1 1 d .
N2 N 0.10979(5) 0.59433(14) 0.19649(5) 0.01572(16) Uani 1 1 d .
C1 C 0.23741(5) 0.66075(16) 0.28887(5) 0.01476(18) Uani 1 1 d .
H1 H 0.2123 0.8120 0.2925 0.018 Uiso 1 1 calc R
C2 C 0.25800(5) 0.55191(17) 0.37298(6) 0.01572(18) Uani 1 1 d .
H2 H 0.3061 0.6316 0.4024 0.019 Uiso 1 1 calc R
C3 C 0.19763(5) 0.60610(17) 0.41980(6) 0.01579(18) Uani 1 1 d .
C4 C 0.23553(6) 0.25306(18) 0.50292(6) 0.0210(2) Uani 1 1 d .
H4A H 0.1985 0.1263 0.4852 0.025 Uiso 1 1 calc R
H4B H 0.2549 0.2421 0.5616 0.025 Uiso 1 1 calc R
C5 C 0.30273(6) 0.22651(19) 0.46439(6) 0.0227(2) Uani 1 1 d .
H5A H 0.3201 0.0651 0.4682 0.027 Uiso 1 1 calc R
H5B H 0.3465 0.3226 0.4929 0.027 Uiso 1 1 calc R
C6 C 0.27844(6) 0.29799(18) 0.37699(6) 0.0208(2) Uani 1 1 d .
H6A H 0.2332 0.2072 0.3487 0.025 Uiso 1 1 calc R
H6B H 0.3212 0.2702 0.3509 0.025 Uiso 1 1 calc R
C7 C 0.13828(6) 0.53112(19) 0.52730(6) 0.0214(2) Uani 1 1 d .
H7A H 0.1438 0.6929 0.5426 0.032 Uiso 1 1 calc GR
H7B H 0.1466 0.4361 0.5754 0.032 Uiso 1 1 calc GR
H7C H 0.0862 0.5039 0.4938 0.032 Uiso 1 1 calc GR
C8 C 0.31122(5) 0.70270(17) 0.26035(6) 0.01695(19) Uani 1 1 d .
H8A H 0.3474 0.7964 0.3006 0.020 Uiso 1 1 calc R
H8B H 0.3365 0.5540 0.2562 0.020 Uiso 1 1 calc R
C9 C 0.29554(6) 0.82419(19) 0.17954(6) 0.0198(2) Uani 1 1 d .
H9A H 0.2635 0.7239 0.1382 0.024 Uiso 1 1 calc R
H9B H 0.2659 0.9659 0.1821 0.024 Uiso 1 1 calc R
C10 C 0.36888(5) 0.88411(17) 0.15583(6) 0.01740(19) Uani 1 1 d .
C11 C 0.40146(6) 0.73337(19) 0.11099(7) 0.0232(2) Uani 1 1 d .
H11 H 0.3769 0.5910 0.0948 0.028 Uiso 1 1 calc R
C12 C 0.46954(7) 0.7881(2) 0.08951(7) 0.0296(3) Uani 1 1 d .
H12 H 0.4909 0.6837 0.0586 0.035 Uiso 1 1 calc R
C13 C 0.50595(6) 0.9937(2) 0.11309(7) 0.0293(3) Uani 1 1 d .
H13 H 0.5521 1.0320 0.0979 0.035 Uiso 1 1 calc R
C14 C 0.47518(7) 1.1439(2) 0.15886(7) 0.0282(2) Uani 1 1 d .
H14 H 0.5007 1.2842 0.1761 0.034 Uiso 1 1 calc R
C15 C 0.40679(6) 1.08979(19) 0.17966(7) 0.0234(2) Uani 1 1 d .
H15 H 0.3857 1.1948 0.2106 0.028 Uiso 1 1 calc R
C16 C 0.18185(5) 0.51494(16) 0.22696(6) 0.01493(18) Uani 1 1 d .
C17 C 0.07617(5) 0.81228(17) 0.21504(6) 0.01646(18) Uani 1 1 d .
H17A H 0.1005 0.9445 0.1949 0.020 Uiso 1 1 calc R
H17B H 0.0822 0.8298 0.2733 0.020 Uiso 1 1 calc R
C18 C -0.00905(5) 0.79006(18) 0.17110(6) 0.01811(19) Uani 1 1 d .
H18A H -0.0318 0.9417 0.1538 0.022 Uiso 1 1 calc R
H18B H -0.0391 0.7169 0.2055 0.022 Uiso 1 1 calc R
C19 C -0.00755(5) 0.63886(18) 0.09910(6) 0.01878(19) Uani 1 1 d .
H19A H -0.0576 0.5598 0.0791 0.023 Uiso 1 1 calc R
H19B H 0.0041 0.7302 0.0552 0.023 Uiso 1 1 calc R
C20 C 0.05681(6) 0.46829(18) 0.13223(6) 0.01858(19) Uani 1 1 d .
H20A H 0.0363 0.3306 0.1534 0.022 Uiso 1 1 calc R
H20B H 0.0830 0.4210 0.0905 0.022 Uiso 1 1 calc R

loop_
_atom_site_aniso_label
_atom_site_aniso_U_11
_atom_site_aniso_U_22
_atom_site_aniso_U_33
_atom_site_aniso_U_23
_atom_site_aniso_U_13
_atom_site_aniso_U_12
O1 0.0218(3) 0.0222(4) 0.0196(4) -0.0010(3) 0.0066(3) 0.0062(3)
O2 0.0219(3) 0.0179(3) 0.0206(4) -0.0039(3) 0.0033(3) 0.0052(3)
N1 0.0193(4) 0.0191(4) 0.0168(4) -0.0015(3) 0.0066(3) -0.0011(3)
N2 0.0152(3) 0.0145(4) 0.0167(4) -0.0019(3) 0.0024(3) 0.0018(3)
C1 0.0141(4) 0.0151(4) 0.0152(4) 0.0000(3) 0.0039(3) 0.0016(3)
C2 0.0156(4) 0.0163(4) 0.0154(4) -0.0008(3) 0.0040(3) 0.0016(3)
C3 0.0154(4) 0.0165(4) 0.0149(4) -0.0038(3) 0.0027(3) -0.0016(3)
C4 0.0265(5) 0.0183(5) 0.0179(5) 0.0011(4) 0.0050(4) -0.0010(4)
C5 0.0275(5) 0.0212(5) 0.0190(5) 0.0025(4) 0.0051(4) 0.0068(4)
C6 0.0272(5) 0.0181(5) 0.0176(5) 0.0007(4) 0.0064(4) 0.0067(4)
C7 0.0200(4) 0.0273(5) 0.0188(5) -0.0055(4) 0.0086(4) -0.0057(4)
C8 0.0149(4) 0.0188(5) 0.0174(4) 0.0020(4) 0.0044(3) 0.0021(3)
C9 0.0155(4) 0.0237(5) 0.0203(5) 0.0049(4) 0.0047(4) 0.0021(4)
C10 0.0164(4) 0.0193(5) 0.0161(4) 0.0029(4) 0.0031(3) 0.0014(3)
C11 0.0232(5) 0.0242(5) 0.0228(5) -0.0057(4) 0.0066(4) -0.0031(4)
C12 0.0259(5) 0.0386(7) 0.0272(6) -0.0061(5) 0.0124(4) 0.0008(5)
C13 0.0189(5) 0.0414(7) 0.0286(6) 0.0044(5) 0.0074(4) -0.0044(4)
C14 0.0241(5) 0.0253(6) 0.0334(6) 0.0009(5) 0.0036(4) -0.0072(4)
C15 0.0244(5) 0.0207(5) 0.0253(5) -0.0017(4) 0.0066(4) 0.0005(4)
C16 0.0157(4) 0.0151(4) 0.0146(4) 0.0013(3) 0.0049(3) 0.0017(3)
C17 0.0156(4) 0.0147(4) 0.0189(4) -0.0009(3) 0.0039(3) 0.0029(3)
C18 0.0144(4) 0.0194(5) 0.0207(5) 0.0015(4) 0.0046(3) 0.0016(3)
C19 0.0156(4) 0.0206(5) 0.0189(5) 0.0022(4) 0.0019(3) -0.0002(3)
C20 0.0186(4) 0.0172(5) 0.0181(4) -0.0017(4) 0.0010(3) 0.0000(3)

loop_
_atom_type_symbol
_atom_type_description
_atom_type_scat_dispersion_real
_atom_type_scat_dispersion_imag
_atom_type_scat_source
C C 0.0033 0.0016 'International Tables Vol C Tables 4.2.6.8 and 6.1.1.4'
H H 0.0000 0.0000 'International Tables Vol C Tables 4.2.6.8 and 6.1.1.4'
N N 0.0061 0.0033 'International Tables Vol C Tables 4.2.6.8 and 6.1.1.4'
O O 0.0106 0.0060 'International Tables Vol C Tables 4.2.6.8 and 6.1.1.4'

loop_
_geom_angle_atom_site_label_1
_geom_angle_atom_site_label_2
_geom_angle_atom_site_label_3
_geom_angle
C3 N1 C4 125.97(8)
C3 N1 C7 116.90(9)
C7 N1 C4 116.39(8)
C16 N2 C17 127.77(8)
C16 N2 C20 119.96(8)
C20 N2 C17 112.07(8)
C8 C1 C2 110.00(7)
C16 C1 C2 113.10(8)
C16 C1 C8 109.03(8)
C3 C2 C1 112.04(8)
C6 C2 C1 116.25(8)
C6 C2 C3 111.65(8)
O1 C3 N1 120.74(9)
O1 C3 C2 121.04(9)
N1 C3 C2 118.11(8)
N1 C4 C5 112.30(8)
C4 C5 C6 110.06(9)
C5 C6 C2 108.58(8)
C9 C8 C1 112.78(8)
C10 C9 C8 112.28(8)
C11 C10 C9 120.95(9)
C11 C10 C15 118.17(9)
C15 C10 C9 120.86(9)
C10 C11 C12 120.97(10)
C13 C12 C11 120.04(11)
C12 C13 C14 119.82(10)
C13 C14 C15 120.04(11)
C14 C15 C10 120.95(10)
O2 C16 N2 120.51(9)
O2 C16 C1 121.06(8)
N2 C16 C1 118.40(8)
N2 C17 C18 103.13(8)
C17 C18 C19 103.79(8)
C20 C19 C18 103.56(8)
N2 C20 C19 104.06(8)

loop_
_geom_bond_atom_site_label_1
_geom_bond_atom_site_label_2
_geom_bond_distance
O1 C3 1.2345(12)
O2 C16 1.2363(12)
N1 C3 1.3478(13)
N1 C4 1.4688(14)
N1 C7 1.4596(12)
N2 C16 1.3477(12)
N2 C17 1.4765(12)
N2 C20 1.4680(12)
C1 C2 1.5453(13)
C1 C8 1.5358(13)
C1 C16 1.5278(13)
C2 C3 1.5310(13)
C2 C6 1.5257(14)
C4 C5 1.5161(15)
C5 C6 1.5231(14)
C8 C9 1.5293(14)
C9 C10 1.5062(13)
C10 C11 1.3911(14)
C10 C15 1.3914(15)
C11 C12 1.3926(15)
C12 C13 1.3795(18)
C13 C14 1.3822(18)
C14 C15 1.3914(15)
C17 C18 1.5308(13)
C18 C19 1.5311(14)
C19 C20 1.5232(14)
